data_7226034
loop_
_publ_author_name
'Xu, Yuanxiang'
'Xie, Zengqi'
'Zhang, Houyu'
'Shen, Fangzhong'
'Ma, Yuguang'

_publ_section_title
;
 Conformational polymorphism of a twisted conjugated molecule:
 controllable torsional motion for crystal growth selectivity
;
_journal_issue 36
_journal_name_full CrystEngComm
_journal_page_first 6824
_journal_paper_doi 10.1039/C6CE01057A
_journal_volume 18
_journal_year 2016
_chemical_formula_moiety 'C24 H16 N2'
_chemical_formula_sum 'C24 H16 N2'
_chemical_formula_weight 332.39
_space_group_crystal_system orthorhombic
_space_group_IT_number 61
_space_group_name_Hall '-P 2ac 2ab'
_space_group_name_H-M_alt 'P b c a'
_symmetry_space_group_name_Hall '-P 2ac 2ab'
_symmetry_space_group_name_H-M 'P b c a'
_atom_sites_solution_hydrogens geom
_audit_creation_date 2016-03-26
_audit_creation_method
;
Olex2 1.2-beta
(compiled 2016.02.19 svn.r3266 for OlexSys, GUI svn.r5155)
;
_audit_update_record
;
2016-04-12 deposited with the CCDC.
2016-07-25 downloaded from the CCDC.
;
_cell_angle_alpha 90
_cell_angle_beta 90
_cell_angle_gamma 90
_cell_formula_units_Z 4
_cell_length_a 6.8410(14)
_cell_length_b 7.3130(15)
_cell_length_c 35.529(7)
_cell_measurement_reflns_used 2016
_cell_measurement_temperature 293
_cell_measurement_theta_max 20
_cell_measurement_theta_min 2
_cell_volume 1777.5(6)
_computing_molecular_graphics 'Olex2 (Dolomanov et al., 2009)'
_computing_publication_material 'Olex2 (Dolomanov et al., 2009)'
_computing_structure_refinement 'ShelXL (Sheldrick, 2015)'
_computing_structure_solution 'ShelXT (Sheldrick, 2015)'
_diffrn_ambient_temperature 293
_diffrn_measured_fraction_theta_full 0.999
_diffrn_measured_fraction_theta_max 0.998
_diffrn_measurement_device_type 'Bruker P4'
_diffrn_measurement_method '\w scans'
_diffrn_radiation_monochromator graphite
_diffrn_radiation_type MoK\a
_diffrn_radiation_wavelength 0.71073
_diffrn_reflns_av_R_equivalents 0.0853
_diffrn_reflns_av_unetI/netI 0.0590
_diffrn_reflns_Laue_measured_fraction_full 0.999
_diffrn_reflns_Laue_measured_fraction_max 0.998
_diffrn_reflns_limit_h_max 8
_diffrn_reflns_limit_h_min -8
_diffrn_reflns_limit_k_max 9
_diffrn_reflns_limit_k_min -9
_diffrn_reflns_limit_l_max 46
_diffrn_reflns_limit_l_min -45
_diffrn_reflns_number 15707
_diffrn_reflns_point_group_measured_fraction_full 0.999
_diffrn_reflns_point_group_measured_fraction_max 0.998
_diffrn_reflns_theta_full 25.242
_diffrn_reflns_theta_max 27.437
_diffrn_reflns_theta_min 3.191
_exptl_absorpt_coefficient_mu 0.073
_exptl_absorpt_correction_type none
_exptl_crystal_colour colourless
_exptl_crystal_colour_primary colourless
_exptl_crystal_density_diffrn 1.242
_exptl_crystal_description block
_exptl_crystal_F_000 696
_exptl_crystal_size_max 0.2
_exptl_crystal_size_mid 0.2
_exptl_crystal_size_min 0.2
_refine_diff_density_max 0.198
_refine_diff_density_min -0.148
_refine_diff_density_rms 0.040
_refine_ls_extinction_method none
_refine_ls_goodness_of_fit_ref 1.032
_refine_ls_hydrogen_treatment constr
_refine_ls_matrix_type full
_refine_ls_number_parameters 118
_refine_ls_number_reflns 2018
_refine_ls_number_restraints 0
_refine_ls_restrained_S_all 1.032
_refine_ls_R_factor_all 0.0931
_refine_ls_R_factor_gt 0.0580
_refine_ls_shift/su_max 0.000
_refine_ls_shift/su_mean 0.000
_refine_ls_structure_factor_coef Fsqd
_refine_ls_weighting_details 'w=1/[\s^2^(Fo^2^)+(0.0746P)^2^+0.1863P] where P=(Fo^2^+2Fc^2^)/3'
_refine_ls_weighting_scheme calc
_refine_ls_wR_factor_gt 0.1349
_refine_ls_wR_factor_ref 0.1553
_reflns_Friedel_coverage 0.000
_reflns_number_gt 1329
_reflns_number_total 2018
_reflns_threshold_expression 'I > 2\s(I)'
_cod_data_source_file c6ce01057a2.cif
_cod_data_source_block w
_cod_depositor_comments 'Adding full bibliography for 7226034--7226035.cif.'
_cod_database_code 7226034
_shelx_space_group_comment
;
The symmetry employed for this shelxl refinement is uniquely defined
by the following loop, which should always be used as a source of
symmetry information in preference to the above space-group names.
They are only intended as comments.
;
_olex2_refinement_description
;
1. Fixed Uiso
 At 1.2 times of:
  All C(H) groups
2.a Aromatic/amide H refined with riding coordinates:
 C6(H6), C4(H4), C8(H8), C5(H5), C12(H12), C10(H10), C9(H9), C11(H11)
;
_shelx_shelxl_version_number 2014/7
_olex2_submission_special_instructions 'No special instructions were received'

loop_
_space_group_symop_operation_xyz
'x, y, z'
'-x+1/2, -y, z+1/2'
'x+1/2, -y+1/2, -z'
'-x, y+1/2, -z+1/2'
'-x, -y, -z'
'x-1/2, y, -z-1/2'
'-x-1/2, y-1/2, z'
'x, -y-1/2, z-1/2'

loop_
_atom_site_label
_atom_site_type_symbol
_atom_site_fract_x
_atom_site_fract_y
_atom_site_fract_z
_atom_site_U_iso_or_equiv
_atom_site_adp_type
_atom_site_occupancy
_atom_site_site_symmetry_order
_atom_site_calc_flag
_atom_site_refinement_flags_posn
N1 N 0.0370(3) 0.3803(3) 0.59102(5) 0.0744(6) Uani 1 1 d .
C2 C 0.4063(2) 0.4020(3) 0.57689(5) 0.0431(4) Uani 1 1 d .
C3 C 0.4539(2) 0.4527(3) 0.53742(5) 0.0447(5) Uani 1 1 d .
C7 C 0.5157(2) 0.3119(3) 0.64264(5) 0.0445(5) Uani 1 1 d .
C6 C 0.5409(3) 0.3605(3) 0.60296(5) 0.0485(5) Uani 1 1 d .
H6 H 0.6697 0.3629 0.5946 0.058 Uiso 1 1 calc R
C1 C 0.2013(3) 0.3912(3) 0.58563(5) 0.0495(5) Uani 1 1 d .
C4 C 0.3206(3) 0.4262(3) 0.50838(5) 0.0515(5) Uani 1 1 d .
H4 H 0.1984 0.3773 0.5138 0.062 Uiso 1 1 calc R
C8 C 0.3673(3) 0.3787(3) 0.66567(5) 0.0532(5) Uani 1 1 d .
H8 H 0.2744 0.4583 0.6558 0.064 Uiso 1 1 calc R
C5 C 0.3654(3) 0.4707(3) 0.47179(5) 0.0523(5) Uani 1 1 d .
H5 H 0.2741 0.4495 0.4529 0.063 Uiso 1 1 calc R
C12 C 0.6544(3) 0.1973(3) 0.65875(6) 0.0584(6) Uani 1 1 d .
H12 H 0.7582 0.1555 0.6442 0.070 Uiso 1 1 calc R
C10 C 0.4924(3) 0.2102(3) 0.71813(6) 0.0648(6) Uani 1 1 d .
H10 H 0.4836 0.1754 0.7433 0.078 Uiso 1 1 calc R
C9 C 0.3573(3) 0.3274(3) 0.70304(6) 0.0628(6) Uani 1 1 d .
H9 H 0.2576 0.3730 0.7181 0.075 Uiso 1 1 calc R
C11 C 0.6408(3) 0.1443(3) 0.69594(6) 0.0671(6) Uani 1 1 d .
H11 H 0.7324 0.0639 0.7060 0.081 Uiso 1 1 calc R

loop_
_atom_site_aniso_label
_atom_site_aniso_U_11
_atom_site_aniso_U_22
_atom_site_aniso_U_33
_atom_site_aniso_U_23
_atom_site_aniso_U_13
_atom_site_aniso_U_12
N1 0.0461(10) 0.1124(18) 0.0647(12) -0.0023(11) 0.0017(8) -0.0048(10)
C2 0.0376(9) 0.0472(10) 0.0445(10) -0.0001(8) 0.0017(7) -0.0013(7)
C3 0.0426(9) 0.0488(11) 0.0426(10) 0.0013(8) 0.0015(8) 0.0004(8)
C7 0.0399(9) 0.0514(11) 0.0422(9) -0.0007(8) -0.0015(7) -0.0027(8)
C6 0.0418(9) 0.0590(12) 0.0445(10) 0.0008(8) 0.0027(8) 0.0008(8)
C1 0.0431(10) 0.0592(12) 0.0463(10) 0.0011(9) -0.0005(8) -0.0019(8)
C4 0.0382(9) 0.0666(13) 0.0497(11) 0.0021(9) -0.0006(8) -0.0086(9)
C8 0.0499(11) 0.0604(13) 0.0493(11) 0.0020(9) 0.0013(8) 0.0049(9)
C5 0.0441(10) 0.0674(13) 0.0456(10) 0.0003(9) -0.0078(8) -0.0066(9)
C12 0.0527(11) 0.0713(15) 0.0512(11) -0.0019(10) -0.0038(9) 0.0134(10)
C10 0.0783(15) 0.0722(16) 0.0439(11) 0.0072(10) -0.0042(10) -0.0107(12)
C9 0.0612(12) 0.0801(16) 0.0471(11) -0.0012(10) 0.0099(9) 0.0009(11)
C11 0.0766(15) 0.0703(16) 0.0544(12) 0.0065(10) -0.0153(11) 0.0109(12)

loop_
_atom_type_symbol
_atom_type_description
_atom_type_scat_dispersion_real
_atom_type_scat_dispersion_imag
_atom_type_scat_source
C C 0.0030 0.0020 'International Tables Vol C Tables 4.2.6.8 and 6.1.1.4'
H H 0.0000 0.0000 'International Tables Vol C Tables 4.2.6.8 and 6.1.1.4'
N N 0.0060 0.0030 'International Tables Vol C Tables 4.2.6.8 and 6.1.1.4'

loop_
_geom_angle_atom_site_label_1
_geom_angle_atom_site_label_2
_geom_angle_atom_site_label_3
_geom_angle
_geom_angle_site_symmetry_1
_geom_angle_site_symmetry_3
C6 C2 C3 123.89(16) . .
C6 C2 C1 120.53(17) . .
C1 C2 C3 115.53(15) . .
C4 C3 C2 121.44(16) . .
C4 C3 C5 117.56(16) . 5_666
C5 C3 C2 121.00(16) 5_666 .
C8 C7 C6 124.52(17) . .
C12 C7 C6 117.55(16) . .
C12 C7 C8 117.87(17) . .
C2 C6 C7 129.72(17) . .
C2 C6 H6 115.1 . .
C7 C6 H6 115.1 . .
N1 C1 C2 177.1(2) . .
C3 C4 H4 119.2 . .
C5 C4 C3 121.51(17) . .
C5 C4 H4 119.2 . .
C7 C8 H8 119.8 . .
C9 C8 C7 120.36(19) . .
C9 C8 H8 119.8 . .
C3 C5 H5 119.5 5_666 .
C4 C5 C3 120.93(17) . 5_666
C4 C5 H5 119.5 . .
C7 C12 H12 119.4 . .
C11 C12 C7 121.20(19) . .
C11 C12 H12 119.4 . .
C9 C10 H10 120.2 . .
C9 C10 C11 119.6(2) . .
C11 C10 H10 120.2 . .
C8 C9 H9 119.6 . .
C10 C9 C8 120.86(19) . .
C10 C9 H9 119.6 . .
C12 C11 H11 120.0 . .
C10 C11 C12 120.1(2) . .
C10 C11 H11 120.0 . .

loop_
_geom_bond_atom_site_label_1
_geom_bond_atom_site_label_2
_geom_bond_distance
_geom_bond_site_symmetry_2
N1 C1 1.143(2) .
C2 C3 1.487(2) .
C2 C6 1.341(3) .
C2 C1 1.439(2) .
C3 C4 1.390(2) .
C3 C5 1.396(3) 5_666
C7 C6 1.464(3) .
C7 C8 1.392(3) .
C7 C12 1.389(3) .
C6 H6 0.9300 .
C4 H4 0.9300 .
C4 C5 1.375(3) .
C8 H8 0.9300 .
C8 C9 1.381(3) .
C5 C3 1.396(3) 5_666
C5 H5 0.9300 .
C12 H12 0.9300 .
C12 C11 1.380(3) .
C10 H10 0.9300 .
C10 C9 1.370(3) .
C10 C11 1.373(3) .
C9 H9 0.9300 .
C11 H11 0.9300 .

loop_
_geom_torsion_atom_site_label_1
_geom_torsion_atom_site_label_2
_geom_torsion_atom_site_label_3
_geom_torsion_atom_site_label_4
_geom_torsion
_geom_torsion_site_symmetry_1
_geom_torsion_site_symmetry_4
C2 C3 C4 C5 -179.10(18) . .
C3 C2 C6 C7 178.77(19) . .
C3 C4 C5 C3 -1.1(3) . 5_666
C7 C8 C9 C10 0.0(3) . .
C7 C12 C11 C10 -2.4(4) . .
C6 C2 C3 C4 154.7(2) . .
C6 C2 C3 C5 -25.4(3) . 5_666
C6 C7 C8 C9 -178.8(2) . .
C6 C7 C12 C11 -179.7(2) . .
C1 C2 C3 C4 -22.5(3) . .
C1 C2 C3 C5 157.37(19) . 5_666
C1 C2 C6 C7 -4.2(3) . .
C8 C7 C6 C2 -32.2(3) . .
C8 C7 C12 C11 2.9(3) . .
C5 C3 C4 C5 1.1(3) 5_666 .
C12 C7 C6 C2 150.7(2) . .
C12 C7 C8 C9 -1.7(3) . .
C9 C10 C11 C12 0.5(4) . .
C11 C10 C9 C8 0.7(4) . .
